data_4064598
loop_
_publ_author_name
'Emerich, Brian M.'
'Moore, Curtis E.'
'Fox, Brian J.'
'Rheingold, Arnold L.'
'Figueroa, Joshua S.'

_publ_section_title
;
 Protecting-Group-Free Access to a Three-Coordinate Nickel(0)
 Tris-isocyanide
;
_journal_issue 9
_journal_name_full Organometallics
_journal_page_first 2598
_journal_paper_doi 10.1021/om200209w
_journal_volume 30
_journal_year 2011
_chemical_formula_sum 'C62 H74 I2 N2 Ni'
_chemical_formula_weight 1159.74
_chemical_name_common NiI2(CNArDipp2)2
_chemical_name_systematic
; 
 ? 
;
_space_group_IT_number 9
_symmetry_cell_setting monoclinic
_symmetry_space_group_name_Hall 'C -2yc'
_symmetry_space_group_name_H-M 'C 1 c 1'
_atom_sites_solution_hydrogens geom
_atom_sites_solution_primary direct
_atom_sites_solution_secondary difmap
_audit_creation_method SHELXL-97
_cell_angle_alpha 90.00
_cell_angle_beta 107.949(3)
_cell_angle_gamma 90.00
_cell_formula_units_Z 8
_cell_length_a 23.519(3)
_cell_length_b 23.567(3)
_cell_length_c 21.497(3)
_cell_measurement_reflns_used 9985
_cell_measurement_temperature 100(2)
_cell_measurement_theta_max 27.96
_cell_measurement_theta_min 2.49
_cell_volume 11335(3)
_computing_cell_refinement 'Bruker SAINT'
_computing_data_collection 'Bruker APEX2'
_computing_data_reduction 'Bruker SAINT'
_computing_molecular_graphics 'Bruker SHELXTL'
_computing_publication_material 'Bruker SHELXTL'
_computing_structure_refinement 'SHELXL-97 (Sheldrick, 2008)'
_computing_structure_solution 'SHELXS-97 (Sheldrick, 2008)'
_diffrn_ambient_temperature 100(2)
_diffrn_measured_fraction_theta_full 0.997
_diffrn_measured_fraction_theta_max 0.964
_diffrn_measurement_device_type 'Bruker APEX CCD'
_diffrn_measurement_method '\f and \w scans'
_diffrn_radiation_monochromator graphite
_diffrn_radiation_source 'fine-focus sealed tube'
_diffrn_radiation_type MoK\a
_diffrn_radiation_wavelength 0.71073
_diffrn_reflns_av_R_equivalents 0.0850
_diffrn_reflns_av_sigmaI/netI 0.0952
_diffrn_reflns_limit_h_max 24
_diffrn_reflns_limit_h_min -31
_diffrn_reflns_limit_k_max 30
_diffrn_reflns_limit_k_min -30
_diffrn_reflns_limit_l_max 26
_diffrn_reflns_limit_l_min -28
_diffrn_reflns_number 86145
_diffrn_reflns_theta_full 25.00
_diffrn_reflns_theta_max 28.18
_diffrn_reflns_theta_min 1.25
_exptl_absorpt_coefficient_mu 1.470
_exptl_absorpt_correction_T_max 0.8915
_exptl_absorpt_correction_T_min 0.7101
_exptl_absorpt_correction_type multi-scan
_exptl_absorpt_process_details SADABS
_exptl_crystal_colour Brown
_exptl_crystal_density_diffrn 1.359
_exptl_crystal_density_meas ?
_exptl_crystal_density_method 'not measured'
_exptl_crystal_description Block
_exptl_crystal_F_000 4752
_exptl_crystal_size_max 0.25
_exptl_crystal_size_mid 0.12
_exptl_crystal_size_min 0.08
_refine_diff_density_max 0.873
_refine_diff_density_min -0.955
_refine_diff_density_rms 0.116
_refine_ls_abs_structure_details 'Flack H D (1983), Acta Cryst. A39, 876-881'
_refine_ls_abs_structure_Flack 0.415(19)
_refine_ls_extinction_coef 'not measured'
_refine_ls_extinction_method none
_refine_ls_goodness_of_fit_ref 1.048
_refine_ls_hydrogen_treatment constr
_refine_ls_matrix_type full
_refine_ls_number_parameters 1240
_refine_ls_number_reflns 19543
_refine_ls_number_restraints 2
_refine_ls_restrained_S_all 1.048
_refine_ls_R_factor_all 0.0865
_refine_ls_R_factor_gt 0.0526
_refine_ls_shift/su_max 0.001
_refine_ls_shift/su_mean 0.000
_refine_ls_structure_factor_coef Fsqd
_refine_ls_weighting_details 'calc w=1/[\s^2^(Fo^2^)+(0.0219P)^2^+12.3814P] where P=(Fo^2^+2Fc^2^)/3'
_refine_ls_weighting_scheme calc
_refine_ls_wR_factor_gt 0.0796
_refine_ls_wR_factor_ref 0.0901
_reflns_number_gt 14778
_reflns_number_total 19543
_reflns_threshold_expression >2\s(I)
_cod_data_source_file om200209w_si_003.cif
_cod_data_source_block jfig321
_cod_depositor_comments
;
The following automatic conversions were performed:

'_symmetry_cell_setting' value 'Monoclinic' changed to 'monoclinic'
according to /home/saulius/struct/CIF-dictionaries/cif_core.dic
dictionary named 'cif_core.dic' version 2.4.1 from
2010-06-29.

'_exptl_absorpt_correction_type' value 'Multi-scan'
changed to 'multi-scan' according to
/home/saulius/struct/CIF-dictionaries/cif_core.dic dictionary named
'cif_core.dic' version 2.4.1 from 2010-06-29.

Automatic conversion script
Id: cif_fix_values 1715 2011-07-08 13:25:40Z adriana 

The following automatic conversions were performed:

'_exptl_crystal_density_meas' value 'not measured' was changed to '?'
- the value is perceived as not measured.

Automatic conversion script
Id: cif_fix_values 3008 2015-01-20 13:52:24Z robertas 
;
_cod_original_sg_symbol_H-M Cc
_cod_database_code 4064598

loop_
_symmetry_equiv_pos_as_xyz
'x, y, z'
'x, -y, z+1/2'
'x+1/2, y+1/2, z'
'x+1/2, -y+1/2, z+1/2'

loop_
_atom_site_label
_atom_site_type_symbol
_atom_site_fract_x
_atom_site_fract_y
_atom_site_fract_z
_atom_site_U_iso_or_equiv
_atom_site_adp_type
_atom_site_occupancy
_atom_site_symmetry_multiplicity
_atom_site_calc_flag
_atom_site_refinement_flags
Ni1 Ni 0.55188(4) 0.06295(3) 0.91735(5) 0.01928(16) Uani 1 1 d .
Ni2 Ni 0.04895(4) 0.07169(4) 0.92882(4) 0.01866(18) Uani 1 1 d .
I1 I 0.47496(2) 0.06245(2) 0.80827(2) 0.03544(13) Uani 1 1 d .
I2 I 0.628816(19) 0.06465(2) 1.02643(2) 0.02809(11) Uani 1 1 d .
I3 I 0.023659(19) 0.02324(2) 0.82192(2) 0.03349(12) Uani 1 1 d .
I4 I 0.075765(19) 0.12008(2) 1.03643(2) 0.02747(11) Uani 1 1 d .
N1 N 0.5536(3) -0.0646(2) 0.9175(3) 0.0172(10) Uani 1 1 d .
N2 N 0.5505(3) 0.1907(2) 0.9148(3) 0.0201(11) Uani 1 1 d .
N3 N 0.1773(2) 0.0710(2) 0.9305(3) 0.0185(13) Uani 1 1 d .
N4 N -0.0814(2) 0.0707(2) 0.9176(3) 0.0193(13) Uani 1 1 d .
C1 C 0.5538(3) -0.0156(3) 0.9179(4) 0.0212(14) Uani 1 1 d .
C2 C 0.5507(3) 0.1413(3) 0.9157(4) 0.0222(13) Uani 1 1 d .
C3 C 0.5564(3) -0.1245(2) 0.9180(4) 0.0188(13) Uani 1 1 d .
C4 C 0.5574(2) -0.1534(3) 0.9746(3) 0.0178(15) Uani 1 1 d .
C5 C 0.5597(3) -0.2126(3) 0.9725(3) 0.0202(15) Uani 1 1 d .
H5 H 0.5594 -0.2339 1.0099 0.024 Uiso 1 1 calc R
C6 C 0.5625(3) -0.2408(3) 0.9169(4) 0.0233(16) Uani 1 1 d .
H6 H 0.5658 -0.2810 0.9172 0.028 Uiso 1 1 calc R
C7 C 0.5606(3) -0.2108(3) 0.8610(3) 0.0211(15) Uani 1 1 d .
H7 H 0.5614 -0.2306 0.8228 0.025 Uiso 1 1 calc R
C8 C 0.5574(2) -0.1523(3) 0.8603(3) 0.0184(15) Uani 1 1 d .
C9 C 0.5537(3) -0.1235(3) 1.0334(3) 0.0175(14) Uani 1 1 d .
C10 C 0.4981(3) -0.1035(3) 1.0361(3) 0.0212(15) Uani 1 1 d .
C11 C 0.4947(3) -0.0767(3) 1.0929(4) 0.0277(17) Uani 1 1 d .
H11 H 0.4574 -0.0626 1.0947 0.033 Uiso 1 1 calc R
C12 C 0.5449(4) -0.0706(3) 1.1463(4) 0.0328(19) Uani 1 1 d .
H12 H 0.5422 -0.0528 1.1849 0.039 Uiso 1 1 calc R
C13 C 0.5988(3) -0.0904(3) 1.1435(4) 0.0283(18) Uani 1 1 d .
H13 H 0.6330 -0.0854 1.1806 0.034 Uiso 1 1 calc R
C14 C 0.6058(3) -0.1176(3) 1.0886(3) 0.0223(16) Uani 1 1 d .
C15 C 0.5564(3) -0.1198(3) 0.7990(3) 0.0173(14) Uani 1 1 d .
C16 C 0.6101(3) -0.0994(3) 0.7929(3) 0.0223(16) Uani 1 1 d .
C17 C 0.6088(3) -0.0730(3) 0.7346(4) 0.0282(18) Uani 1 1 d .
H17 H 0.6451 -0.0591 0.7297 0.034 Uiso 1 1 calc R
C18 C 0.5574(3) -0.0665(3) 0.6846(4) 0.0299(18) Uani 1 1 d .
H18 H 0.5580 -0.0492 0.6449 0.036 Uiso 1 1 calc R
C19 C 0.5028(3) -0.0858(3) 0.6922(3) 0.0314(19) Uani 1 1 d .
H19 H 0.4665 -0.0792 0.6582 0.038 Uiso 1 1 calc R
C20 C 0.5017(3) -0.1139(3) 0.7481(3) 0.0220(16) Uani 1 1 d .
C21 C 0.4064(3) -0.0573(4) 0.9560(4) 0.047(2) Uani 1 1 d .
H21A H 0.3726 -0.0648 0.9169 0.071 Uiso 1 1 calc R
H21B H 0.4329 -0.0292 0.9458 0.071 Uiso 1 1 calc R
H21C H 0.3916 -0.0427 0.9908 0.071 Uiso 1 1 calc R
C22 C 0.4412(3) -0.1127(3) 0.9789(4) 0.0308(18) Uani 1 1 d .
H22 H 0.4533 -0.1279 0.9414 0.037 Uiso 1 1 calc R
C23 C 0.4011(4) -0.1562(4) 0.9957(4) 0.044(2) Uani 1 1 d .
H23A H 0.3679 -0.1654 0.9565 0.066 Uiso 1 1 calc R
H23B H 0.3852 -0.1408 1.0294 0.066 Uiso 1 1 calc R
H23C H 0.4241 -0.1907 1.0122 0.066 Uiso 1 1 calc R
C24 C 0.7089(3) -0.1537(3) 1.1547(3) 0.0314(18) Uani 1 1 d .
H24A H 0.7441 -0.1732 1.1500 0.047 Uiso 1 1 calc R
H24B H 0.6888 -0.1783 1.1781 0.047 Uiso 1 1 calc R
H24C H 0.7214 -0.1185 1.1795 0.047 Uiso 1 1 calc R
C25 C 0.6658(3) -0.1396(3) 1.0868(3) 0.0242(17) Uani 1 1 d .
H25 H 0.6581 -0.1757 1.0612 0.029 Uiso 1 1 calc R
C26 C 0.6950(3) -0.0985(3) 1.0509(4) 0.0292(18) Uani 1 1 d .
H26A H 0.7324 -0.1149 1.0481 0.044 Uiso 1 1 calc R
H26B H 0.7035 -0.0625 1.0749 0.044 Uiso 1 1 calc R
H26C H 0.6679 -0.0917 1.0068 0.044 Uiso 1 1 calc R
C27 C 0.7128(3) -0.1441(4) 0.8272(4) 0.040(2) Uani 1 1 d .
H27A H 0.7483 -0.1508 0.8648 0.060 Uiso 1 1 calc R
H27B H 0.7247 -0.1255 0.7923 0.060 Uiso 1 1 calc R
H27C H 0.6935 -0.1804 0.8112 0.060 Uiso 1 1 calc R
C28 C 0.6691(3) -0.1059(3) 0.8477(4) 0.0262(17) Uani 1 1 d .
H28 H 0.6601 -0.1248 0.8853 0.031 Uiso 1 1 calc R
C29 C 0.6962(4) -0.0480(4) 0.8713(5) 0.048(2) Uani 1 1 d .
H29A H 0.7315 -0.0529 0.9096 0.072 Uiso 1 1 calc R
H29B H 0.6667 -0.0246 0.8832 0.072 Uiso 1 1 calc R
H29C H 0.7077 -0.0294 0.8363 0.072 Uiso 1 1 calc R
C30 C 0.4063(4) -0.1669(4) 0.6931(4) 0.050(2) Uani 1 1 d .
H30A H 0.4312 -0.1949 0.6801 0.075 Uiso 1 1 calc R
H30B H 0.3912 -0.1393 0.6578 0.075 Uiso 1 1 calc R
H30C H 0.3725 -0.1862 0.7017 0.075 Uiso 1 1 calc R
C31 C 0.4431(3) -0.1367(3) 0.7543(3) 0.0268(17) Uani 1 1 d .
H31 H 0.4536 -0.1655 0.7903 0.032 Uiso 1 1 calc R
C32 C 0.4065(4) -0.0920(4) 0.7734(5) 0.053(3) Uani 1 1 d .
H32A H 0.4306 -0.0734 0.8137 0.079 Uiso 1 1 calc R
H32B H 0.3713 -0.1095 0.7807 0.079 Uiso 1 1 calc R
H32C H 0.3937 -0.0638 0.7383 0.079 Uiso 1 1 calc R
C33 C 0.5494(3) 0.2503(2) 0.9128(4) 0.0194(13) Uani 1 1 d .
C34 C 0.5784(3) 0.2801(3) 0.9707(3) 0.0204(15) Uani 1 1 d .
C35 C 0.5771(3) 0.3388(3) 0.9662(3) 0.0223(16) Uani 1 1 d .
H35 H 0.5973 0.3604 1.0037 0.027 Uiso 1 1 calc R
C36 C 0.5476(3) 0.3669(3) 0.9089(4) 0.0261(16) Uani 1 1 d .
H36 H 0.5470 0.4072 0.9080 0.031 Uiso 1 1 calc R
C37 C 0.5188(3) 0.3365(3) 0.8526(3) 0.0217(16) Uani 1 1 d .
H37 H 0.4993 0.3560 0.8131 0.026 Uiso 1 1 calc R
C38 C 0.5187(3) 0.2778(3) 0.8543(3) 0.0192(15) Uani 1 1 d .
C39 C 0.4861(3) 0.2444(3) 0.7929(3) 0.0204(16) Uani 1 1 d .
C40 C 0.5156(3) 0.2316(3) 0.7474(3) 0.0254(17) Uani 1 1 d .
C41 C 0.4846(3) 0.2011(3) 0.6921(4) 0.0293(18) Uani 1 1 d .
H41 H 0.5040 0.1909 0.6609 0.035 Uiso 1 1 calc R
C42 C 0.4254(3) 0.1852(3) 0.6817(3) 0.0288(17) Uani 1 1 d .
H42 H 0.4045 0.1650 0.6432 0.035 Uiso 1 1 calc R
C43 C 0.3971(3) 0.1984(3) 0.7266(3) 0.0251(17) Uani 1 1 d .
H43 H 0.3570 0.1866 0.7193 0.030 Uiso 1 1 calc R
C44 C 0.4265(3) 0.2292(3) 0.7832(3) 0.0222(16) Uani 1 1 d .
C45 C 0.6097(3) 0.2499(3) 1.0326(3) 0.0194(15) Uani 1 1 d .
C46 C 0.5765(3) 0.2312(3) 1.0723(3) 0.0258(17) Uani 1 1 d .
C47 C 0.6059(3) 0.2024(3) 1.1301(4) 0.0320(18) Uani 1 1 d .
H47 H 0.5841 0.1891 1.1578 0.038 Uiso 1 1 calc R
C48 C 0.6674(3) 0.1932(3) 1.1471(4) 0.0323(19) Uani 1 1 d .
H48 H 0.6870 0.1729 1.1861 0.039 Uiso 1 1 calc R
C49 C 0.7003(3) 0.2128(3) 1.1088(3) 0.0281(17) Uani 1 1 d .
H49 H 0.7422 0.2065 1.1218 0.034 Uiso 1 1 calc R
C50 C 0.6723(3) 0.2421(3) 1.0508(3) 0.0232(16) Uani 1 1 d .
C51 C 0.4740(3) 0.1858(4) 1.0464(4) 0.040(2) Uani 1 1 d .
H51A H 0.4311 0.1942 1.0328 0.061 Uiso 1 1 calc R
H51B H 0.4851 0.1649 1.0878 0.061 Uiso 1 1 calc R
H51C H 0.4832 0.1626 1.0128 0.061 Uiso 1 1 calc R
C52 C 0.5095(3) 0.2413(3) 1.0553(4) 0.0305(18) Uani 1 1 d .
H52 H 0.4965 0.2616 1.0124 0.037 Uiso 1 1 calc R
C53 C 0.4948(3) 0.2798(3) 1.1052(4) 0.040(2) Uani 1 1 d .
H53A H 0.4518 0.2874 1.0915 0.060 Uiso 1 1 calc R
H53B H 0.5166 0.3157 1.1082 0.060 Uiso 1 1 calc R
H53C H 0.5067 0.2612 1.1481 0.060 Uiso 1 1 calc R
C54 C 0.7269(4) 0.2147(4) 0.9715(4) 0.046(2) Uani 1 1 d .
H54A H 0.6910 0.1949 0.9450 0.069 Uiso 1 1 calc R
H54B H 0.7525 0.1882 1.0031 0.069 Uiso 1 1 calc R
H54C H 0.7488 0.2296 0.9430 0.069 Uiso 1 1 calc R
C55 C 0.7089(3) 0.2638(3) 1.0081(4) 0.0318(18) Uani 1 1 d .
H55 H 0.6830 0.2902 0.9748 0.038 Uiso 1 1 calc R
C56 C 0.7641(3) 0.2967(3) 1.0477(4) 0.040(2) Uani 1 1 d .
H56A H 0.7845 0.3124 1.0181 0.060 Uiso 1 1 calc R
H56B H 0.7912 0.2712 1.0792 0.060 Uiso 1 1 calc R
H56C H 0.7518 0.3277 1.0712 0.060 Uiso 1 1 calc R
C57 C 0.6219(3) 0.1979(4) 0.7840(4) 0.040(2) Uani 1 1 d .
H57A H 0.6635 0.2099 0.7920 0.060 Uiso 1 1 calc R
H57B H 0.6125 0.1673 0.7516 0.060 Uiso 1 1 calc R
H57C H 0.6166 0.1844 0.8249 0.060 Uiso 1 1 calc R
C58 C 0.5803(3) 0.2481(3) 0.7581(4) 0.0326(19) Uani 1 1 d .
H58 H 0.5908 0.2785 0.7923 0.039 Uiso 1 1 calc R
C59 C 0.5912(4) 0.2721(4) 0.6963(4) 0.052(2) Uani 1 1 d .
H59A H 0.6342 0.2778 0.7044 0.078 Uiso 1 1 calc R
H59B H 0.5704 0.3085 0.6850 0.078 Uiso 1 1 calc R
H59C H 0.5760 0.2454 0.6601 0.078 Uiso 1 1 calc R
C60 C 0.3706(4) 0.1946(4) 0.8582(4) 0.049(2) Uani 1 1 d .
H60A H 0.4038 0.1686 0.8776 0.073 Uiso 1 1 calc R
H60B H 0.3403 0.1753 0.8227 0.073 Uiso 1 1 calc R
H60C H 0.3527 0.2067 0.8917 0.073 Uiso 1 1 calc R
C61 C 0.3935(3) 0.2458(3) 0.8314(4) 0.0292(18) Uani 1 1 d .
H61 H 0.4226 0.2658 0.8689 0.035 Uiso 1 1 calc R
C62 C 0.3427(4) 0.2865(4) 0.8009(5) 0.062(3) Uani 1 1 d .
H62A H 0.3584 0.3203 0.7853 0.094 Uiso 1 1 calc R
H62B H 0.3236 0.2975 0.8336 0.094 Uiso 1 1 calc R
H62C H 0.3133 0.2679 0.7640 0.094 Uiso 1 1 calc R
C63 C 0.1280(3) 0.0719(3) 0.9298(3) 0.0247(17) Uani 1 1 d .
C64 C -0.0312(3) 0.0709(3) 0.9220(3) 0.0169(15) Uani 1 1 d .
C65 C 0.2370(3) 0.0706(3) 0.9299(3) 0.0198(15) Uani 1 1 d .
C66 C 0.2498(3) 0.0543(3) 0.8741(3) 0.0188(15) Uani 1 1 d .
C67 C 0.3097(3) 0.0561(3) 0.8753(3) 0.0204(15) Uani 1 1 d .
H67 H 0.3198 0.0458 0.8374 0.024 Uiso 1 1 calc R
C68 C 0.3542(3) 0.0728(3) 0.9310(4) 0.0269(17) Uani 1 1 d .
H68 H 0.3945 0.0744 0.9307 0.032 Uiso 1 1 calc R
C69 C 0.3408(3) 0.0871(3) 0.9866(4) 0.0227(16) Uani 1 1 d .
H69 H 0.3721 0.0968 1.0250 0.027 Uiso 1 1 calc R
C70 C 0.2809(3) 0.0875(3) 0.9878(3) 0.0184(15) Uani 1 1 d .
C71 C 0.2656(3) 0.1046(3) 1.0473(3) 0.0202(16) Uani 1 1 d .
C72 C 0.2568(3) 0.0635(3) 1.0909(3) 0.0230(16) Uani 1 1 d .
C73 C 0.2438(3) 0.0809(4) 1.1461(4) 0.0300(18) Uani 1 1 d .
H73 H 0.2392 0.0534 1.1765 0.036 Uiso 1 1 calc R
C74 C 0.2374(3) 0.1377(4) 1.1582(3) 0.0306(19) Uani 1 1 d .
H74 H 0.2273 0.1489 1.1959 0.037 Uiso 1 1 calc R
C75 C 0.2456(3) 0.1776(3) 1.1157(3) 0.0274(17) Uani 1 1 d .
H75 H 0.2406 0.2165 1.1242 0.033 Uiso 1 1 calc R
C76 C 0.2612(3) 0.1629(3) 1.0604(3) 0.0246(17) Uani 1 1 d .
C77 C 0.2028(3) 0.0326(3) 0.8139(3) 0.0215(16) Uani 1 1 d .
C78 C 0.1922(3) -0.0262(3) 0.8086(3) 0.0251(17) Uani 1 1 d .
C79 C 0.1513(3) -0.0474(3) 0.7510(4) 0.0284(18) Uani 1 1 d .
H79 H 0.1433 -0.0869 0.7463 0.034 Uiso 1 1 calc R
C80 C 0.1223(3) -0.0101(4) 0.7008(3) 0.034(2) Uani 1 1 d .
H80 H 0.0953 -0.0245 0.6615 0.041 Uiso 1 1 calc R
C81 C 0.1324(3) 0.0474(3) 0.7077(4) 0.0337(19) Uani 1 1 d .
H81 H 0.1114 0.0722 0.6735 0.040 Uiso 1 1 calc R
C82 C 0.1728(3) 0.0700(3) 0.7637(4) 0.0293(18) Uani 1 1 d .
C83 C 0.3179(4) -0.0260(4) 1.1265(5) 0.061(3) Uani 1 1 d .
H83A H 0.3199 -0.0665 1.1170 0.091 Uiso 1 1 calc R
H83B H 0.3161 -0.0213 1.1712 0.091 Uiso 1 1 calc R
H83C H 0.3536 -0.0068 1.1225 0.091 Uiso 1 1 calc R
C84 C 0.2619(3) 0.0001(3) 1.0780(4) 0.0304(18) Uani 1 1 d .
H84 H 0.2660 -0.0038 1.0332 0.036 Uiso 1 1 calc R
C85 C 0.2061(4) -0.0327(3) 1.0787(4) 0.050(2) Uani 1 1 d .
H85A H 0.1706 -0.0145 1.0490 0.075 Uiso 1 1 calc R
H85B H 0.2031 -0.0328 1.1231 0.075 Uiso 1 1 calc R
H85C H 0.2089 -0.0718 1.0644 0.075 Uiso 1 1 calc R
C86 C 0.3077(3) 0.2586(3) 1.0484(4) 0.037(2) Uani 1 1 d .
H86A H 0.3160 0.2834 1.0156 0.056 Uiso 1 1 calc R
H86B H 0.3455 0.2450 1.0788 0.056 Uiso 1 1 calc R
H86C H 0.2855 0.2797 1.0726 0.056 Uiso 1 1 calc R
C87 C 0.2706(3) 0.2079(3) 1.0143(3) 0.0256(16) Uani 1 1 d .
H87 H 0.2931 0.1896 0.9870 0.031 Uiso 1 1 calc R
C88 C 0.2109(3) 0.2285(4) 0.9672(4) 0.052(3) Uani 1 1 d .
H88A H 0.2185 0.2559 0.9365 0.077 Uiso 1 1 calc R
H88B H 0.1873 0.2466 0.9922 0.077 Uiso 1 1 calc R
H88C H 0.1887 0.1960 0.9430 0.077 Uiso 1 1 calc R
C89 C 0.2066(4) 0.1555(4) 0.7145(4) 0.047(2) Uani 1 1 d .
H89A H 0.2422 0.1339 0.7146 0.070 Uiso 1 1 calc R
H89B H 0.2168 0.1958 0.7212 0.070 Uiso 1 1 calc R
H89C H 0.1754 0.1504 0.6725 0.070 Uiso 1 1 calc R
C90 C 0.1837(3) 0.1342(3) 0.7698(4) 0.0343(19) Uani 1 1 d .
H90 H 0.2152 0.1418 0.8123 0.041 Uiso 1 1 calc R
C91 C 0.1273(4) 0.1662(4) 0.7699(5) 0.053(2) Uani 1 1 d .
H91A H 0.1359 0.2069 0.7747 0.079 Uiso 1 1 calc R
H91B H 0.1142 0.1529 0.8064 0.079 Uiso 1 1 calc R
H91C H 0.0957 0.1592 0.7286 0.079 Uiso 1 1 calc R
C92 C 0.2482(3) -0.1190(3) 0.8417(4) 0.0369(19) Uani 1 1 d .
H92A H 0.2707 -0.1410 0.8801 0.055 Uiso 1 1 calc R
H92B H 0.2749 -0.1078 0.8167 0.055 Uiso 1 1 calc R
H92C H 0.2155 -0.1422 0.8141 0.055 Uiso 1 1 calc R
C93 C 0.2229(3) -0.0667(3) 0.8635(4) 0.0255(17) Uani 1 1 d .
H93 H 0.2566 -0.0459 0.8952 0.031 Uiso 1 1 calc R
C94 C 0.1787(4) -0.0847(4) 0.8999(4) 0.046(2) Uani 1 1 d .
H94A H 0.1621 -0.0508 0.9143 0.068 Uiso 1 1 calc R
H94B H 0.1996 -0.1077 0.9380 0.068 Uiso 1 1 calc R
H94C H 0.1462 -0.1069 0.8704 0.068 Uiso 1 1 calc R
C95 C -0.1425(3) 0.0727(3) 0.9130(3) 0.0152(14) Uani 1 1 d .
C96 C -0.1596(3) 0.0597(3) 0.9685(3) 0.0169(15) Uani 1 1 d .
C97 C -0.2201(3) 0.0647(3) 0.9629(3) 0.0197(15) Uani 1 1 d .
H97 H -0.2332 0.0561 0.9995 0.024 Uiso 1 1 calc R
C98 C -0.2611(3) 0.0820(3) 0.9050(3) 0.0214(15) Uani 1 1 d .
H98 H -0.3020 0.0861 0.9024 0.026 Uiso 1 1 calc R
C99 C -0.2429(3) 0.0935(3) 0.8502(3) 0.0222(16) Uani 1 1 d .
H99 H -0.2717 0.1051 0.8107 0.027 Uiso 1 1 calc R
C100 C -0.1839(3) 0.0883(3) 0.8525(3) 0.0180(14) Uani 1 1 d .
C101 C -0.1640(3) 0.0998(3) 0.7939(3) 0.0209(16) Uani 1 1 d .
C102 C -0.1422(3) 0.1547(3) 0.7867(3) 0.0227(17) Uani 1 1 d .
C103 C -0.1225(3) 0.1647(3) 0.7333(3) 0.0273(17) Uani 1 1 d .
H103 H -0.1085 0.2015 0.7274 0.033 Uiso 1 1 calc R
C104 C -0.1226(3) 0.1229(3) 0.6886(3) 0.0307(18) Uani 1 1 d .
H104 H -0.1071 0.1304 0.6535 0.037 Uiso 1 1 calc R
C105 C -0.1455(3) 0.0692(3) 0.6950(3) 0.0279(18) Uani 1 1 d .
H105 H -0.1464 0.0407 0.6635 0.033 Uiso 1 1 calc R
C106 C -0.1672(3) 0.0571(3) 0.7473(3) 0.0224(16) Uani 1 1 d .
C107 C -0.1142(3) 0.0396(3) 1.0299(3) 0.0210(16) Uani 1 1 d .
C108 C -0.0908(3) -0.0156(3) 1.0324(3) 0.0210(15) Uani 1 1 d .
C109 C -0.0481(3) -0.0331(3) 1.0906(3) 0.0279(18) Uani 1 1 d .
H109 H -0.0328 -0.0706 1.0938 0.033 Uiso 1 1 calc R
C110 C -0.0281(3) 0.0025(4) 1.1424(3) 0.035(2) Uani 1 1 d .
H110 H 0.0020 -0.0100 1.1805 0.043 Uiso 1 1 calc R
C111 C -0.0513(3) 0.0570(3) 1.1403(3) 0.0309(18) Uani 1 1 d .
H111 H -0.0377 0.0808 1.1776 0.037 Uiso 1 1 calc R
C112 C -0.0941(3) 0.0771(3) 1.0845(3) 0.0244(16) Uani 1 1 d .
C113 C -0.1393(3) -0.0432(3) 0.7832(4) 0.040(2) Uani 1 1 d .
H11A H -0.1556 -0.0807 0.7877 0.059 Uiso 1 1 calc R
H11B H -0.1144 -0.0299 0.8261 0.059 Uiso 1 1 calc R
H11C H -0.1150 -0.0458 0.7535 0.059 Uiso 1 1 calc R
C114 C -0.1904(3) -0.0018(3) 0.7555(3) 0.0233(15) Uani 1 1 d .
H114 H -0.2131 0.0013 0.7878 0.028 Uiso 1 1 calc R
C115 C -0.2337(3) -0.0252(4) 0.6914(4) 0.042(2) Uani 1 1 d .
H11D H -0.2673 0.0010 0.6750 0.063 Uiso 1 1 calc R
H11E H -0.2486 -0.0624 0.6996 0.063 Uiso 1 1 calc R
H11F H -0.2126 -0.0291 0.6588 0.063 Uiso 1 1 calc R
C116 C -0.0797(3) 0.2264(3) 0.8648(4) 0.038(2) Uani 1 1 d .
H11G H -0.0805 0.2541 0.8985 0.057 Uiso 1 1 calc R
H11H H -0.0668 0.2452 0.8307 0.057 Uiso 1 1 calc R
H11I H -0.0516 0.1959 0.8845 0.057 Uiso 1 1 calc R
C117 C -0.1426(3) 0.2014(3) 0.8344(3) 0.0272(17) Uani 1 1 d .
H117 H -0.1552 0.1843 0.8707 0.033 Uiso 1 1 calc R
C118 C -0.1881(3) 0.2470(3) 0.8024(4) 0.040(2) Uani 1 1 d .
H11J H -0.1888 0.2759 0.8349 0.061 Uiso 1 1 calc R
H11K H -0.2277 0.2298 0.7851 0.061 Uiso 1 1 calc R
H11L H -0.1768 0.2647 0.7666 0.061 Uiso 1 1 calc R
C119 C -0.1196(4) 0.1589(4) 1.1483(4) 0.045(2) Uani 1 1 d .
H11M H -0.1408 0.1315 1.1674 0.068 Uiso 1 1 calc R
H11N H -0.1401 0.1956 1.1430 0.068 Uiso 1 1 calc R
H11O H -0.0785 0.1633 1.1772 0.068 Uiso 1 1 calc R
C120 C -0.1186(3) 0.1374(3) 1.0814(3) 0.0293(17) Uani 1 1 d .
H120 H -0.1609 0.1365 1.0521 0.035 Uiso 1 1 calc R
C121 C -0.0850(4) 0.1773(3) 1.0514(4) 0.046(2) Uani 1 1 d .
H12A H -0.0886 0.1647 1.0069 0.069 Uiso 1 1 calc R
H12B H -0.0428 0.1777 1.0777 0.069 Uiso 1 1 calc R
H12C H -0.1017 0.2155 1.0499 0.069 Uiso 1 1 calc R
C122 C -0.1500(4) -0.1033(4) 0.9961(4) 0.052(3) Uani 1 1 d .
H12D H -0.1679 -0.1281 0.9586 0.078 Uiso 1 1 calc R
H12E H -0.1818 -0.0859 1.0104 0.078 Uiso 1 1 calc R
H12F H -0.1238 -0.1257 1.0320 0.078 Uiso 1 1 calc R
C123 C -0.1136(3) -0.0569(3) 0.9764(3) 0.0234(16) Uani 1 1 d .
H123 H -0.1402 -0.0361 0.9379 0.028 Uiso 1 1 calc R
C124 C -0.0621(4) -0.0834(4) 0.9571(4) 0.045(2) Uani 1 1 d .
H12G H -0.0782 -0.1082 0.9192 0.067 Uiso 1 1 calc R
H12H H -0.0369 -0.1057 0.9938 0.067 Uiso 1 1 calc R
H12I H -0.0382 -0.0533 0.9460 0.067 Uiso 1 1 calc R

loop_
_atom_site_aniso_label
_atom_site_aniso_U_11
_atom_site_aniso_U_22
_atom_site_aniso_U_33
_atom_site_aniso_U_23
_atom_site_aniso_U_13
_atom_site_aniso_U_12
Ni1 0.0245(3) 0.0138(4) 0.0193(4) 0.0008(4) 0.0063(3) 0.0008(4)
Ni2 0.0137(3) 0.0244(4) 0.0173(4) -0.0002(3) 0.0040(3) -0.0003(3)
I1 0.0471(3) 0.0238(3) 0.0247(2) 0.0025(2) -0.0046(2) 0.0004(2)
I2 0.0308(2) 0.0248(3) 0.0235(2) -0.0009(2) 0.00086(19) 0.0018(2)
I3 0.0237(2) 0.0537(3) 0.0223(2) -0.0096(2) 0.00576(18) -0.0027(2)
I4 0.0243(2) 0.0334(3) 0.0229(2) -0.0039(2) 0.00470(17) -0.0005(2)
N1 0.017(2) 0.014(3) 0.020(2) -0.002(3) 0.0050(19) 0.001(3)
N2 0.021(2) 0.026(3) 0.013(3) 0.000(3) 0.006(2) 0.001(3)
N3 0.015(3) 0.023(4) 0.017(3) 0.001(2) 0.004(2) 0.000(2)
N4 0.021(3) 0.015(3) 0.020(3) 0.002(2) 0.003(2) 0.002(2)
C1 0.021(3) 0.024(4) 0.017(3) -0.004(4) 0.002(2) -0.003(3)
C2 0.020(3) 0.025(4) 0.021(3) 0.006(4) 0.006(2) 0.000(3)
C3 0.016(3) 0.017(3) 0.024(3) -0.010(4) 0.006(2) 0.003(3)
C4 0.008(3) 0.024(4) 0.018(3) -0.003(3) -0.002(2) 0.000(2)
C5 0.021(3) 0.019(4) 0.018(4) 0.000(3) 0.002(3) -0.002(3)
C6 0.021(3) 0.015(3) 0.030(4) -0.001(3) 0.002(3) 0.001(3)
C7 0.026(3) 0.022(4) 0.016(3) -0.006(3) 0.007(3) -0.002(3)
C8 0.011(3) 0.019(4) 0.022(3) -0.005(3) 0.001(2) -0.004(3)
C9 0.023(3) 0.016(4) 0.014(3) 0.003(3) 0.005(3) 0.000(3)
C10 0.026(3) 0.013(4) 0.026(4) 0.008(3) 0.009(3) 0.005(3)
C11 0.034(4) 0.027(5) 0.029(4) 0.005(4) 0.020(3) 0.007(3)
C12 0.058(5) 0.021(5) 0.028(4) -0.006(3) 0.024(4) 0.000(4)
C13 0.037(4) 0.025(4) 0.020(4) -0.003(3) 0.005(3) -0.003(4)
C14 0.023(3) 0.025(4) 0.019(4) 0.002(3) 0.006(3) -0.002(3)
C15 0.029(3) 0.007(3) 0.019(3) -0.005(3) 0.013(3) 0.004(3)
C16 0.025(3) 0.017(4) 0.031(4) -0.010(3) 0.018(3) -0.007(3)
C17 0.034(4) 0.019(4) 0.038(4) -0.002(3) 0.020(3) -0.012(3)
C18 0.039(4) 0.029(5) 0.027(4) 0.003(4) 0.018(3) 0.004(3)
C19 0.042(4) 0.026(4) 0.018(4) 0.002(3) -0.003(3) 0.002(4)
C20 0.026(3) 0.018(4) 0.021(4) -0.007(3) 0.005(3) 0.002(3)
C21 0.031(4) 0.046(6) 0.055(6) 0.015(5) -0.001(4) 0.014(4)
C22 0.021(3) 0.038(5) 0.032(4) 0.006(4) 0.007(3) 0.005(3)
C23 0.044(5) 0.057(6) 0.026(4) 0.001(4) 0.002(4) -0.014(4)
C24 0.025(3) 0.043(5) 0.024(4) 0.002(4) 0.005(3) -0.004(3)
C25 0.021(3) 0.027(4) 0.020(4) -0.001(3) 0.000(3) 0.002(3)
C26 0.025(4) 0.031(5) 0.033(4) 0.007(4) 0.011(3) 0.001(3)
C27 0.029(4) 0.050(6) 0.038(5) -0.007(4) 0.007(3) 0.000(4)
C28 0.021(3) 0.032(5) 0.027(4) -0.010(3) 0.010(3) -0.011(3)
C29 0.037(5) 0.052(6) 0.058(6) -0.019(5) 0.018(4) -0.012(4)
C30 0.048(5) 0.059(6) 0.045(5) -0.026(5) 0.017(4) -0.021(4)
C31 0.027(3) 0.026(4) 0.020(4) 0.001(3) -0.003(3) -0.001(3)
C32 0.037(5) 0.069(7) 0.064(6) -0.026(5) 0.031(4) -0.017(5)
C33 0.021(3) 0.015(3) 0.025(3) 0.001(3) 0.012(3) 0.009(3)
C34 0.027(3) 0.017(4) 0.022(4) -0.002(3) 0.014(3) -0.003(3)
C35 0.026(4) 0.022(4) 0.020(4) -0.001(3) 0.009(3) -0.004(3)
C36 0.029(3) 0.016(3) 0.037(4) -0.002(3) 0.014(3) -0.002(3)
C37 0.026(3) 0.017(4) 0.022(4) 0.003(3) 0.007(3) 0.003(3)
C38 0.016(3) 0.020(4) 0.025(4) 0.006(3) 0.010(3) 0.007(3)
C39 0.020(3) 0.022(4) 0.014(3) 0.006(3) -0.003(3) -0.001(3)
C40 0.023(3) 0.026(4) 0.027(4) 0.000(3) 0.008(3) 0.002(3)
C41 0.039(4) 0.029(5) 0.026(4) 0.005(3) 0.018(3) 0.004(3)
C42 0.042(4) 0.024(4) 0.016(4) -0.002(3) 0.003(3) 0.000(3)
C43 0.021(3) 0.021(4) 0.030(4) 0.010(3) 0.004(3) 0.005(3)
C44 0.031(4) 0.015(4) 0.022(4) 0.002(3) 0.009(3) 0.004(3)
C45 0.024(3) 0.016(4) 0.018(3) -0.002(3) 0.006(3) -0.004(3)
C46 0.029(4) 0.025(4) 0.023(4) -0.004(3) 0.008(3) -0.005(3)
C47 0.046(4) 0.021(4) 0.033(4) -0.003(4) 0.018(4) -0.010(3)
C48 0.045(4) 0.026(5) 0.021(4) -0.003(3) 0.003(3) 0.002(4)
C49 0.027(4) 0.026(4) 0.028(4) 0.003(3) 0.004(3) 0.006(3)
C50 0.033(4) 0.016(4) 0.021(4) -0.005(3) 0.009(3) -0.004(3)
C51 0.036(4) 0.048(6) 0.041(5) -0.013(4) 0.016(4) -0.015(4)
C52 0.022(3) 0.032(5) 0.035(4) 0.004(4) 0.007(3) -0.006(3)
C53 0.030(4) 0.034(5) 0.055(5) -0.012(4) 0.010(4) -0.001(3)
C54 0.041(5) 0.055(6) 0.045(5) -0.010(5) 0.017(4) 0.007(4)
C55 0.027(4) 0.035(5) 0.034(4) -0.002(4) 0.010(3) 0.002(3)
C56 0.030(4) 0.036(5) 0.052(5) 0.005(4) 0.012(4) -0.011(3)
C57 0.025(4) 0.061(6) 0.033(4) 0.006(4) 0.009(3) 0.004(4)
C58 0.030(4) 0.039(5) 0.036(4) -0.010(4) 0.021(3) 0.002(3)
C59 0.037(4) 0.060(6) 0.061(6) 0.019(5) 0.018(4) 0.002(4)
C60 0.056(5) 0.051(6) 0.056(6) 0.022(5) 0.040(5) 0.012(4)
C61 0.022(3) 0.030(5) 0.037(4) -0.007(4) 0.011(3) -0.001(3)
C62 0.085(7) 0.050(7) 0.075(7) 0.017(6) 0.058(6) 0.030(5)
C63 0.029(4) 0.021(4) 0.021(4) 0.000(3) 0.003(3) -0.001(3)
C64 0.022(3) 0.012(4) 0.013(3) 0.003(3) 0.000(3) 0.002(3)
C65 0.014(3) 0.017(4) 0.026(4) -0.001(3) 0.002(3) -0.001(3)
C66 0.016(3) 0.026(4) 0.016(3) -0.001(3) 0.008(3) -0.006(3)
C67 0.021(3) 0.018(4) 0.026(4) 0.003(3) 0.013(3) -0.006(3)
C68 0.017(3) 0.021(4) 0.042(5) 0.007(3) 0.008(3) -0.003(3)
C69 0.017(3) 0.020(4) 0.029(4) 0.005(3) 0.004(3) -0.004(3)
C70 0.016(3) 0.018(4) 0.021(4) 0.003(3) 0.005(3) -0.002(3)
C71 0.015(3) 0.023(4) 0.019(4) -0.007(3) 0.001(3) -0.006(3)
C72 0.015(3) 0.028(4) 0.024(4) 0.002(3) 0.004(3) 0.002(3)
C73 0.029(4) 0.036(5) 0.029(4) -0.001(4) 0.014(3) -0.002(3)
C74 0.016(3) 0.054(6) 0.022(4) -0.008(4) 0.007(3) -0.003(3)
C75 0.021(3) 0.031(5) 0.029(4) -0.009(3) 0.005(3) -0.003(3)
C76 0.013(3) 0.027(4) 0.029(4) -0.005(3) -0.001(3) -0.003(3)
C77 0.020(3) 0.030(5) 0.017(4) -0.006(3) 0.011(3) -0.001(3)
C78 0.017(3) 0.034(5) 0.024(4) -0.004(3) 0.005(3) 0.000(3)
C79 0.024(3) 0.030(4) 0.030(4) -0.005(3) 0.007(3) 0.003(3)
C80 0.029(4) 0.058(6) 0.015(4) -0.020(4) 0.006(3) 0.004(4)
C81 0.038(4) 0.038(5) 0.022(4) -0.001(4) 0.004(3) 0.013(4)
C82 0.024(4) 0.032(5) 0.036(4) -0.002(4) 0.014(3) 0.005(3)
C83 0.057(6) 0.045(6) 0.078(7) 0.001(5) 0.016(5) 0.018(5)
C84 0.039(4) 0.022(4) 0.033(4) 0.006(3) 0.016(4) 0.002(3)
C85 0.061(6) 0.034(5) 0.063(6) -0.003(5) 0.030(5) -0.017(4)
C86 0.038(4) 0.026(4) 0.046(5) 0.004(4) 0.008(4) -0.009(3)
C87 0.030(4) 0.018(4) 0.033(4) 0.002(3) 0.016(3) 0.006(3)
C88 0.046(5) 0.049(6) 0.043(5) 0.014(4) -0.010(4) -0.011(4)
C89 0.064(6) 0.036(5) 0.044(5) 0.010(4) 0.023(4) 0.000(4)
C90 0.036(4) 0.031(5) 0.032(4) -0.002(4) 0.004(3) 0.008(3)
C91 0.064(6) 0.036(5) 0.063(6) 0.006(5) 0.027(5) 0.020(4)
C92 0.034(4) 0.041(5) 0.033(4) -0.002(4) 0.006(3) 0.007(4)
C93 0.026(3) 0.021(4) 0.030(4) 0.001(3) 0.009(3) -0.003(3)
C94 0.054(5) 0.043(5) 0.046(5) 0.006(4) 0.025(4) 0.003(4)
C95 0.016(3) 0.013(4) 0.018(3) 0.004(3) 0.007(3) 0.000(2)
C96 0.020(3) 0.009(3) 0.020(4) -0.005(3) 0.003(3) -0.003(3)
C97 0.020(3) 0.022(4) 0.020(3) -0.003(3) 0.010(3) -0.004(3)
C98 0.019(3) 0.025(4) 0.020(4) -0.003(3) 0.005(3) 0.001(3)
C99 0.016(3) 0.024(4) 0.023(4) -0.003(3) 0.001(3) 0.004(3)
C100 0.017(3) 0.016(4) 0.019(3) -0.002(3) 0.003(3) 0.001(3)
C101 0.015(3) 0.024(4) 0.024(4) 0.001(3) 0.007(3) 0.002(3)
C102 0.017(3) 0.030(5) 0.020(4) 0.000(3) 0.004(3) 0.003(3)
C103 0.026(4) 0.027(4) 0.031(4) 0.004(3) 0.012(3) -0.001(3)
C104 0.034(4) 0.042(5) 0.021(4) 0.001(4) 0.015(3) 0.004(4)
C105 0.026(4) 0.032(5) 0.022(4) -0.006(3) 0.002(3) 0.004(3)
C106 0.019(3) 0.024(4) 0.022(4) -0.002(3) 0.003(3) -0.003(3)
C107 0.020(3) 0.025(4) 0.019(4) 0.004(3) 0.007(3) 0.000(3)
C108 0.021(3) 0.028(4) 0.019(4) 0.002(3) 0.013(3) 0.000(3)
C109 0.024(3) 0.040(5) 0.023(4) 0.014(4) 0.012(3) 0.013(3)
C110 0.021(3) 0.066(6) 0.017(4) 0.012(4) 0.003(3) 0.001(4)
C111 0.029(4) 0.046(5) 0.015(4) 0.002(3) 0.003(3) -0.004(4)
C112 0.022(3) 0.032(4) 0.019(4) -0.005(3) 0.006(3) 0.001(3)
C113 0.043(5) 0.023(5) 0.050(5) 0.004(4) 0.011(4) -0.003(4)
C114 0.026(3) 0.023(4) 0.023(4) -0.006(3) 0.011(3) -0.002(3)
C115 0.042(4) 0.041(5) 0.036(5) -0.006(4) 0.003(4) -0.013(4)
C116 0.033(4) 0.033(5) 0.042(5) -0.002(4) 0.003(4) -0.014(3)
C117 0.029(4) 0.023(4) 0.028(4) -0.003(3) 0.007(3) -0.006(3)
C118 0.035(4) 0.039(5) 0.042(5) -0.014(4) 0.005(4) 0.012(4)
C119 0.062(5) 0.036(5) 0.045(5) 0.001(4) 0.027(4) 0.006(4)
C120 0.030(4) 0.030(4) 0.030(4) -0.004(3) 0.012(3) 0.000(3)
C121 0.071(6) 0.029(5) 0.054(6) 0.007(4) 0.041(5) 0.006(4)
C122 0.055(5) 0.065(7) 0.028(5) 0.004(4) 0.001(4) -0.017(5)
C123 0.025(3) 0.027(4) 0.020(4) 0.006(3) 0.010(3) -0.001(3)
C124 0.053(5) 0.041(5) 0.040(5) -0.003(4) 0.014(4) 0.024(4)

loop_
_atom_type_symbol
_atom_type_description
_atom_type_scat_dispersion_real
_atom_type_scat_dispersion_imag
_atom_type_scat_source
C C 0.0033 0.0016 'International Tables Vol C Tables 4.2.6.8 and 6.1.1.4'
H H 0.0000 0.0000 'International Tables Vol C Tables 4.2.6.8 and 6.1.1.4'
N N 0.0061 0.0033 'International Tables Vol C Tables 4.2.6.8 and 6.1.1.4'
Ni Ni 0.3393 1.1124 'International Tables Vol C Tables 4.2.6.8 and 6.1.1.4'
I I -0.4742 1.8119 'International Tables Vol C Tables 4.2.6.8 and 6.1.1.4'

loop_
_geom_angle_atom_site_label_1
_geom_angle_atom_site_label_2
_geom_angle_atom_site_label_3
_geom_angle
C2 Ni1 C1 179.0(4)
C2 Ni1 I1 89.1(2)
C1 Ni1 I1 90.6(2)
C2 Ni1 I2 90.2(2)
C1 Ni1 I2 90.1(2)
I1 Ni1 I2 179.34(4)
C64 Ni2 C63 176.3(3)
C64 Ni2 I3 88.5(2)
C63 Ni2 I3 88.0(2)
C64 Ni2 I4 92.19(19)
C63 Ni2 I4 91.3(2)
I3 Ni2 I4 179.24(4)
C1 N1 C3 177.2(7)
C2 N2 C33 179.1(9)
C63 N3 C65 178.6(7)
C64 N4 C95 177.8(7)
N1 C1 Ni1 178.5(7)
N2 C2 Ni1 179.4(7)
C4 C3 C8 122.9(5)
C4 C3 N1 118.9(6)
C8 C3 N1 118.2(6)
C3 C4 C5 116.8(6)
C3 C4 C9 121.9(6)
C5 C4 C9 121.3(6)
C6 C5 C4 121.3(6)
C6 C5 H5 119.3
C4 C5 H5 119.3
C7 C6 C5 120.4(6)
C7 C6 H6 119.8
C5 C6 H6 119.8
C8 C7 C6 120.6(6)
C8 C7 H7 119.7
C6 C7 H7 119.7
C7 C8 C3 118.0(6)
C7 C8 C15 120.0(6)
C3 C8 C15 121.9(6)
C10 C9 C14 120.2(6)
C10 C9 C4 119.8(5)
C14 C9 C4 119.9(6)
C11 C10 C9 119.4(6)
C11 C10 C22 119.7(6)
C9 C10 C22 120.9(6)
C12 C11 C10 120.6(7)
C12 C11 H11 119.7
C10 C11 H11 119.7
C13 C12 C11 119.6(7)
C13 C12 H12 120.2
C11 C12 H12 120.2
C12 C13 C14 123.1(7)
C12 C13 H13 118.5
C14 C13 H13 118.5
C13 C14 C9 117.0(6)
C13 C14 C25 122.1(6)
C9 C14 C25 120.9(6)
C16 C15 C20 121.9(6)
C16 C15 C8 118.9(6)
C20 C15 C8 119.1(6)
C17 C16 C15 118.0(6)
C17 C16 C28 120.2(6)
C15 C16 C28 121.8(6)
C18 C17 C16 122.1(7)
C18 C17 H17 119.0
C16 C17 H17 119.0
C17 C18 C19 119.4(7)
C17 C18 H18 120.3
C19 C18 H18 120.3
C20 C19 C18 121.0(7)
C20 C19 H19 119.5
C18 C19 H19 119.5
C19 C20 C15 117.6(6)
C19 C20 C31 120.5(6)
C15 C20 C31 122.0(6)
C22 C21 H21A 109.5
C22 C21 H21B 109.5
H21A C21 H21B 109.5
C22 C21 H21C 109.5
H21A C21 H21C 109.5
H21B C21 H21C 109.5
C23 C22 C10 111.1(6)
C23 C22 C21 110.0(6)
C10 C22 C21 112.6(6)
C23 C22 H22 107.7
C10 C22 H22 107.7
C21 C22 H22 107.7
C22 C23 H23A 109.5
C22 C23 H23B 109.5
H23A C23 H23B 109.5
C22 C23 H23C 109.5
H23A C23 H23C 109.5
H23B C23 H23C 109.5
C25 C24 H24A 109.5
C25 C24 H24B 109.5
H24A C24 H24B 109.5
C25 C24 H24C 109.5
H24A C24 H24C 109.5
H24B C24 H24C 109.5
C14 C25 C26 111.3(6)
C14 C25 C24 113.4(6)
C26 C25 C24 110.4(5)
C14 C25 H25 107.1
C26 C25 H25 107.1
C24 C25 H25 107.1
C25 C26 H26A 109.5
C25 C26 H26B 109.5
H26A C26 H26B 109.5
C25 C26 H26C 109.5
H26A C26 H26C 109.5
H26B C26 H26C 109.5
C28 C27 H27A 109.5
C28 C27 H27B 109.5
H27A C27 H27B 109.5
C28 C27 H27C 109.5
H27A C27 H27C 109.5
H27B C27 H27C 109.5
C29 C28 C16 110.8(6)
C29 C28 C27 111.9(6)
C16 C28 C27 111.5(6)
C29 C28 H28 107.5
C16 C28 H28 107.5
C27 C28 H28 107.5
C28 C29 H29A 109.5
C28 C29 H29B 109.5
H29A C29 H29B 109.5
C28 C29 H29C 109.5
H29A C29 H29C 109.5
H29B C29 H29C 109.5
C31 C30 H30A 109.5
C31 C30 H30B 109.5
H30A C30 H30B 109.5
C31 C30 H30C 109.5
H30A C30 H30C 109.5
H30B C30 H30C 109.5
C32 C31 C30 110.3(6)
C32 C31 C20 112.8(6)
C30 C31 C20 112.3(6)
C32 C31 H31 107.0
C30 C31 H31 107.0
C20 C31 H31 107.0
C31 C32 H32A 109.5
C31 C32 H32B 109.5
H32A C32 H32B 109.5
C31 C32 H32C 109.5
H32A C32 H32C 109.5
H32B C32 H32C 109.5
C38 C33 N2 119.2(6)
C38 C33 C34 122.6(5)
N2 C33 C34 118.1(6)
C35 C34 C33 116.2(6)
C35 C34 C45 122.2(6)
C33 C34 C45 121.6(6)
C36 C35 C34 122.4(6)
C36 C35 H35 118.8
C34 C35 H35 118.8
C35 C36 C37 120.3(6)
C35 C36 H36 119.8
C37 C36 H36 119.8
C38 C37 C36 119.8(6)
C38 C37 H37 120.1
C36 C37 H37 120.1
C37 C38 C33 118.7(6)
C37 C38 C39 119.9(6)
C33 C38 C39 121.4(6)
C40 C39 C44 122.1(6)
C40 C39 C38 119.5(6)
C44 C39 C38 118.4(6)
C41 C40 C39 117.9(6)
C41 C40 C58 120.0(7)
C39 C40 C58 122.0(6)
C40 C41 C42 120.8(7)
C40 C41 H41 119.6
C42 C41 H41 119.6
C43 C42 C41 120.4(7)
C43 C42 H42 119.8
C41 C42 H42 119.8
C42 C43 C44 121.0(6)
C42 C43 H43 119.5
C44 C43 H43 119.5
C39 C44 C43 117.7(6)
C39 C44 C61 121.9(6)
C43 C44 C61 120.4(6)
C46 C45 C50 121.5(6)
C46 C45 C34 118.7(6)
C50 C45 C34 119.8(6)
C45 C46 C47 118.7(6)
C45 C46 C52 122.5(6)
C47 C46 C52 118.8(7)
C48 C47 C46 119.8(7)
C48 C47 H47 120.1
C46 C47 H47 120.1
C49 C48 C47 121.4(7)
C49 C48 H48 119.3
C47 C48 H48 119.3
C48 C49 C50 120.3(6)
C48 C49 H49 119.9
C50 C49 H49 119.9
C49 C50 C45 118.3(6)
C49 C50 C55 120.3(6)
C45 C50 C55 121.4(6)
C52 C51 H51A 109.5
C52 C51 H51B 109.5
H51A C51 H51B 109.5
C52 C51 H51C 109.5
H51A C51 H51C 109.5
H51B C51 H51C 109.5
C46 C52 C53 111.5(6)
C46 C52 C51 112.2(6)
C53 C52 C51 111.4(6)
C46 C52 H52 107.1
C53 C52 H52 107.1
C51 C52 H52 107.1
C52 C53 H53A 109.5
C52 C53 H53B 109.5
H53A C53 H53B 109.5
C52 C53 H53C 109.5
H53A C53 H53C 109.5
H53B C53 H53C 109.5
C55 C54 H54A 109.5
C55 C54 H54B 109.5
H54A C54 H54B 109.5
C55 C54 H54C 109.5
H54A C54 H54C 109.5
H54B C54 H54C 109.5
C50 C55 C56 112.0(6)
C50 C55 C54 110.7(7)
C56 C55 C54 110.4(6)
C50 C55 H55 107.9
C56 C55 H55 107.9
C54 C55 H55 107.9
C55 C56 H56A 109.5
C55 C56 H56B 109.5
H56A C56 H56B 109.5
C55 C56 H56C 109.5
H56A C56 H56C 109.5
H56B C56 H56C 109.5
C58 C57 H57A 109.5
C58 C57 H57B 109.5
H57A C57 H57B 109.5
C58 C57 H57C 109.5
H57A C57 H57C 109.5
H57B C57 H57C 109.5
C40 C58 C57 110.9(6)
C40 C58 C59 112.9(6)
C57 C58 C59 109.9(6)
C40 C58 H58 107.6
C57 C58 H58 107.6
C59 C58 H58 107.6
C58 C59 H59A 109.5
C58 C59 H59B 109.5
H59A C59 H59B 109.5
C58 C59 H59C 109.5
H59A C59 H59C 109.5
H59B C59 H59C 109.5
C61 C60 H60A 109.5
C61 C60 H60B 109.5
H60A C60 H60B 109.5
C61 C60 H60C 109.5
H60A C60 H60C 109.5
H60B C60 H60C 109.5
C60 C61 C62 110.2(7)
C60 C61 C44 111.7(6)
C62 C61 C44 111.6(6)
C60 C61 H61 107.7
C62 C61 H61 107.7
C44 C61 H61 107.7
C61 C62 H62A 109.5
C61 C62 H62B 109.5
H62A C62 H62B 109.5
C61 C62 H62C 109.5
H62A C62 H62C 109.5
H62B C62 H62C 109.5
N3 C63 Ni2 178.8(6)
N4 C64 Ni2 179.7(7)
C66 C65 C70 123.4(6)
C66 C65 N3 119.7(6)
C70 C65 N3 116.9(6)
C65 C66 C67 117.5(6)
C65 C66 C77 122.9(5)
C67 C66 C77 119.5(6)
C68 C67 C66 121.0(7)
C68 C67 H67 119.5
C66 C67 H67 119.5
C69 C68 C67 120.6(6)
C69 C68 H68 119.7
C67 C68 H68 119.7
C68 C69 C70 121.1(6)
C68 C69 H69 119.5
C70 C69 H69 119.5
C65 C70 C69 116.4(6)
C65 C70 C71 122.1(6)
C69 C70 C71 121.5(6)
C72 C71 C76 120.3(7)
C72 C71 C70 120.6(6)
C76 C71 C70 119.1(6)
C73 C72 C71 119.0(7)
C73 C72 C84 119.9(7)
C71 C72 C84 121.1(6)
C72 C73 C74 121.2(7)
C72 C73 H73 119.4
C74 C73 H73 119.4
C75 C74 C73 119.7(7)
C75 C74 H74 120.1
C73 C74 H74 120.1
C74 C75 C76 121.9(7)
C74 C75 H75 119.0
C76 C75 H75 119.0
C75 C76 C71 117.8(7)
C75 C76 C87 121.0(7)
C71 C76 C87 121.2(7)
C82 C77 C78 121.5(6)
C82 C77 C66 120.6(6)
C78 C77 C66 117.9(6)
C79 C78 C77 118.5(7)
C79 C78 C93 119.7(7)
C77 C78 C93 121.8(6)
C80 C79 C78 119.8(7)
C80 C79 H79 120.1
C78 C79 H79 120.1
C81 C80 C79 120.6(7)
C81 C80 H80 119.7
C79 C80 H80 119.7
C80 C81 C82 121.4(7)
C80 C81 H81 119.3
C82 C81 H81 119.3
C81 C82 C77 118.2(7)
C81 C82 C90 120.2(7)
C77 C82 C90 121.6(6)
C84 C83 H83A 109.5
C84 C83 H83B 109.5
H83A C83 H83B 109.5
C84 C83 H83C 109.5
H83A C83 H83C 109.5
H83B C83 H83C 109.5
C85 C84 C72 112.1(6)
C85 C84 C83 110.5(7)
C72 C84 C83 111.5(6)
C85 C84 H84 107.5
C72 C84 H84 107.5
C83 C84 H84 107.5
C84 C85 H85A 109.5
C84 C85 H85B 109.5
H85A C85 H85B 109.5
C84 C85 H85C 109.5
H85A C85 H85C 109.5
H85B C85 H85C 109.5
C87 C86 H86A 109.5
C87 C86 H86B 109.5
H86A C86 H86B 109.5
C87 C86 H86C 109.5
H86A C86 H86C 109.5
H86B C86 H86C 109.5
C76 C87 C86 114.3(6)
C76 C87 C88 111.3(6)
C86 C87 C88 110.0(6)
C76 C87 H87 106.9
C86 C87 H87 106.9
C88 C87 H87 106.9
C87 C88 H88A 109.5
C87 C88 H88B 109.5
H88A C88 H88B 109.5
C87 C88 H88C 109.5
H88A C88 H88C 109.5
H88B C88 H88C 109.5
C90 C89 H89A 109.5
C90 C89 H89B 109.5
H89A C89 H89B 109.5
C90 C89 H89C 109.5
H89A C89 H89C 109.5
H89B C89 H89C 109.5
C91 C90 C89 110.6(7)
C91 C90 C82 111.5(6)
C89 C90 C82 110.3(6)
C91 C90 H90 108.1
C89 C90 H90 108.1
C82 C90 H90 108.1
C90 C91 H91A 109.5
C90 C91 H91B 109.5
H91A C91 H91B 109.5
C90 C91 H91C 109.5
H91A C91 H91C 109.5
H91B C91 H91C 109.5
C93 C92 H92A 109.5
C93 C92 H92B 109.5
H92A C92 H92B 109.5
C93 C92 H92C 109.5
H92A C92 H92C 109.5
H92B C92 H92C 109.5
C92 C93 C78 114.3(6)
C92 C93 C94 109.1(6)
C78 C93 C94 109.4(6)
C92 C93 H93 107.9
C78 C93 H93 107.9
C94 C93 H93 107.9
C93 C94 H94A 109.5
C93 C94 H94B 109.5
H94A C94 H94B 109.5
C93 C94 H94C 109.5
H94A C94 H94C 109.5
H94B C94 H94C 109.5
C96 C95 N4 119.0(5)
C96 C95 C100 122.8(6)
N4 C95 C100 118.2(6)
C97 C96 C95 117.4(6)
C97 C96 C107 122.3(6)
C95 C96 C107 120.3(6)
C98 C97 C96 120.9(6)
C98 C97 H97 119.6
C96 C97 H97 119.6
C97 C98 C99 120.4(6)
C97 C98 H98 119.8
C99 C98 H98 119.8
C100 C99 C98 121.3(6)
C100 C99 H99 119.3
C98 C99 H99 119.3
C99 C100 C95 117.1(6)
C99 C100 C101 121.7(6)
C95 C100 C101 121.1(6)
C106 C101 C102 121.2(6)
C106 C101 C100 120.4(6)
C102 C101 C100 118.4(6)
C103 C102 C101 118.1(7)
C103 C102 C117 120.9(7)
C101 C102 C117 121.0(6)
C104 C103 C102 121.9(7)
C104 C103 H103 119.1
C102 C103 H103 119.1
C103 C104 C105 119.8(7)
C103 C104 H104 120.1
C105 C104 H104 120.1
C104 C105 C106 120.6(7)
C104 C105 H105 119.7
C106 C105 H105 119.7
C105 C106 C101 118.3(7)
C105 C106 C114 120.7(6)
C101 C106 C114 121.0(6)
C108 C107 C112 121.0(6)
C108 C107 C96 119.3(6)
C112 C107 C96 119.7(6)
C109 C108 C107 117.9(7)
C109 C108 C123 120.1(7)
C107 C108 C123 121.8(6)
C110 C109 C108 121.5(7)
C110 C109 H109 119.2
C108 C109 H109 119.2
C109 C110 C111 120.7(6)
C109 C110 H110 119.7
C111 C110 H110 119.7
C112 C111 C110 121.1(7)
C112 C111 H111 119.5
C110 C111 H111 119.5
C111 C112 C107 117.8(7)
C111 C112 C120 121.2(6)
C107 C112 C120 121.0(6)
C114 C113 H11A 109.5
C114 C113 H11B 109.5
H11A C113 H11B 109.5
C114 C113 H11C 109.5
H11A C113 H11C 109.5
H11B C113 H11C 109.5
C106 C114 C113 111.3(5)
C106 C114 C115 112.6(6)
C113 C114 C115 110.1(6)
C106 C114 H114 107.5
C113 C114 H114 107.5
C115 C114 H114 107.5
C114 C115 H11D 109.5
C114 C115 H11E 109.5
H11D C115 H11E 109.5
C114 C115 H11F 109.5
H11D C115 H11F 109.5
H11E C115 H11F 109.5
C117 C116 H11G 109.5
C117 C116 H11H 109.5
H11G C116 H11H 109.5
C117 C116 H11I 109.5
H11G C116 H11I 109.5
H11H C116 H11I 109.5
C102 C117 C118 111.0(6)
C102 C117 C116 111.3(6)
C118 C117 C116 111.7(6)
C102 C117 H117 107.5
C118 C117 H117 107.5
C116 C117 H117 107.5
C117 C118 H11J 109.5
C117 C118 H11K 109.5
H11J C118 H11K 109.5
C117 C118 H11L 109.5
H11J C118 H11L 109.5
H11K C118 H11L 109.5
C120 C119 H11M 109.5
C120 C119 H11N 109.5
H11M C119 H11N 109.5
C120 C119 H11O 109.5
H11M C119 H11O 109.5
H11N C119 H11O 109.5
C121 C120 C112 111.3(6)
C121 C120 C119 111.1(7)
C112 C120 C119 112.4(6)
C121 C120 H120 107.3
C112 C120 H120 107.3
C119 C120 H120 107.3
C120 C121 H12A 109.5
C120 C121 H12B 109.5
H12A C121 H12B 109.5
C120 C121 H12C 109.5
H12A C121 H12C 109.5
H12B C121 H12C 109.5
C123 C122 H12D 109.5
C123 C122 H12E 109.5
H12D C122 H12E 109.5
C123 C122 H12F 109.5
H12D C122 H12F 109.5
H12E C122 H12F 109.5
C108 C123 C122 109.4(6)
C108 C123 C124 111.2(6)
C122 C123 C124 110.0(7)
C108 C123 H123 108.7
C122 C123 H123 108.7
C124 C123 H123 108.7
C123 C124 H12G 109.5
C123 C124 H12H 109.5
H12G C124 H12H 109.5
C123 C124 H12I 109.5
H12G C124 H12I 109.5
H12H C124 H12I 109.5

loop_
_geom_bond_atom_site_label_1
_geom_bond_atom_site_label_2
_geom_bond_distance
Ni1 C2 1.846(6)
Ni1 C1 1.851(6)
Ni1 I1 2.4814(11)
Ni1 I2 2.4817(11)
Ni2 C64 1.845(7)
Ni2 C63 1.853(7)
Ni2 I3 2.4690(10)
Ni2 I4 2.4800(10)
N1 C1 1.156(7)
N1 C3 1.413(7)
N2 C2 1.164(7)
N2 C33 1.406(7)
N3 C63 1.155(8)
N3 C65 1.408(8)
N4 C64 1.154(8)
N4 C95 1.410(8)
C3 C4 1.389(9)
C3 C8 1.409(9)
C4 C5 1.397(9)
C4 C9 1.472(9)
C5 C6 1.388(9)
C5 H5 0.9500
C6 C7 1.382(9)
C6 H6 0.9500
C7 C8 1.381(9)
C7 H7 0.9500
C8 C15 1.518(9)
C9 C10 1.409(9)
C9 C14 1.426(8)
C10 C11 1.398(10)
C10 C22 1.528(9)
C11 C12 1.379(11)
C11 H11 0.9500
C12 C13 1.369(10)
C12 H12 0.9500
C13 C14 1.396(10)
C13 H13 0.9500
C14 C25 1.515(9)
C15 C16 1.394(9)
C15 C20 1.416(8)
C16 C17 1.390(10)
C16 C28 1.526(9)
C17 C18 1.356(10)
C17 H17 0.9500
C18 C19 1.417(10)
C18 H18 0.9500
C19 C20 1.380(10)
C19 H19 0.9500
C20 C31 1.523(9)
C21 C22 1.538(10)
C21 H21A 0.9800
C21 H21B 0.9800
C21 H21C 0.9800
C22 C23 1.512(10)
C22 H22 1.0000
C23 H23A 0.9800
C23 H23B 0.9800
C23 H23C 0.9800
C24 C25 1.536(9)
C24 H24A 0.9800
C24 H24B 0.9800
C24 H24C 0.9800
C25 C26 1.528(10)
C25 H25 1.0000
C26 H26A 0.9800
C26 H26B 0.9800
C26 H26C 0.9800
C27 C28 1.531(10)
C27 H27A 0.9800
C27 H27B 0.9800
C27 H27C 0.9800
C28 C29 1.525(10)
C28 H28 1.0000
C29 H29A 0.9800
C29 H29B 0.9800
C29 H29C 0.9800
C30 C31 1.512(9)
C30 H30A 0.9800
C30 H30B 0.9800
C30 H30C 0.9800
C31 C32 1.495(11)
C31 H31 1.0000
C32 H32A 0.9800
C32 H32B 0.9800
C32 H32C 0.9800
C33 C38 1.401(9)
C33 C34 1.408(9)
C34 C35 1.387(9)
C34 C45 1.489(9)
C35 C36 1.382(9)
C35 H35 0.9500
C36 C37 1.388(9)
C36 H36 0.9500
C37 C38 1.385(9)
C37 H37 0.9500
C38 C39 1.524(9)
C39 C40 1.396(10)
C39 C44 1.400(9)
C40 C41 1.389(10)
C40 C58 1.518(9)
C41 C42 1.392(10)
C41 H41 0.9500
C42 C43 1.364(10)
C42 H42 0.9500
C43 C44 1.402(9)
C43 H43 0.9500
C44 C61 1.524(10)
C45 C46 1.395(9)
C45 C50 1.414(9)
C46 C47 1.398(10)
C46 C52 1.523(9)
C47 C48 1.396(10)
C47 H47 0.9500
C48 C49 1.372(10)
C48 H48 0.9500
C49 C50 1.400(9)
C49 H49 0.9500
C50 C55 1.527(10)
C51 C52 1.533(10)
C51 H51A 0.9800
C51 H51B 0.9800
C51 H51C 0.9800
C52 C53 1.523(10)
C52 H52 1.0000
C53 H53A 0.9800
C53 H53B 0.9800
C53 H53C 0.9800
C54 C55 1.529(10)
C54 H54A 0.9800
C54 H54B 0.9800
C54 H54C 0.9800
C55 C56 1.527(10)
C55 H55 1.0000
C56 H56A 0.9800
C56 H56B 0.9800
C56 H56C 0.9800
C57 C58 1.526(10)
C57 H57A 0.9800
C57 H57B 0.9800
C57 H57C 0.9800
C58 C59 1.537(11)
C58 H58 1.0000
C59 H59A 0.9800
C59 H59B 0.9800
C59 H59C 0.9800
C60 C61 1.507(10)
C60 H60A 0.9800
C60 H60B 0.9800
C60 H60C 0.9800
C61 C62 1.513(11)
C61 H61 1.0000
C62 H62A 0.9800
C62 H62B 0.9800
C62 H62C 0.9800
C65 C66 1.379(9)
C65 C70 1.408(9)
C66 C67 1.401(8)
C66 C77 1.508(9)
C67 C68 1.383(9)
C67 H67 0.9500
C68 C69 1.369(10)
C68 H68 0.9500
C69 C70 1.417(9)
C69 H69 0.9500
C70 C71 1.488(9)
C71 C72 1.406(10)
C71 C76 1.412(10)
C72 C73 1.377(10)
C72 C84 1.530(10)
C73 C74 1.379(10)
C73 H73 0.9500
C74 C75 1.365(10)
C74 H74 0.9500
C75 C76 1.392(10)
C75 H75 0.9500
C76 C87 1.514(10)
C77 C82 1.402(9)
C77 C78 1.408(10)
C78 C79 1.405(9)
C78 C93 1.517(10)
C79 C80 1.397(10)
C79 H79 0.9500
C80 C81 1.376(11)
C80 H80 0.9500
C81 C82 1.389(10)
C81 H81 0.9500
C82 C90 1.533(10)
C83 C84 1.536(10)
C83 H83A 0.9800
C83 H83B 0.9800
C83 H83C 0.9800
C84 C85 1.527(10)
C84 H84 1.0000
C85 H85A 0.9800
C85 H85B 0.9800
C85 H85C 0.9800
C86 C87 1.526(9)
C86 H86A 0.9800
C86 H86B 0.9800
C86 H86C 0.9800
C87 C88 1.534(9)
C87 H87 1.0000
C88 H88A 0.9800
C88 H88B 0.9800
C88 H88C 0.9800
C89 C90 1.533(11)
C89 H89A 0.9800
C89 H89B 0.9800
C89 H89C 0.9800
C90 C91 1.525(10)
C90 H90 1.0000
C91 H91A 0.9800
C91 H91B 0.9800
C91 H91C 0.9800
C92 C93 1.504(10)
C92 H92A 0.9800
C92 H92B 0.9800
C92 H92C 0.9800
C93 C94 1.540(10)
C93 H93 1.0000
C94 H94A 0.9800
C94 H94B 0.9800
C94 H94C 0.9800
C95 C96 1.406(9)
C95 C100 1.412(8)
C96 C97 1.395(8)
C96 C107 1.496(9)
C97 C98 1.381(9)
C97 H97 0.9500
C98 C99 1.399(9)
C98 H98 0.9500
C99 C100 1.380(8)
C99 H99 0.9500
C100 C101 1.497(10)
C101 C106 1.405(9)
C101 C102 1.416(10)
C102 C103 1.384(9)
C102 C117 1.506(9)
C103 C104 1.376(10)
C103 H103 0.9500
C104 C105 1.397(10)
C104 H104 0.9500
C105 C106 1.401(10)
C105 H105 0.9500
C106 C114 1.521(9)
C107 C108 1.407(10)
C107 C112 1.428(9)
C108 C109 1.404(9)
C108 C123 1.512(9)
C109 C110 1.357(10)
C109 H109 0.9500
C110 C111 1.390(10)
C110 H110 0.9500
C111 C112 1.390(9)
C111 H111 0.9500
C112 C120 1.527(10)
C113 C114 1.520(9)
C113 H11A 0.9800
C113 H11B 0.9800
C113 H11C 0.9800
C114 C115 1.541(9)
C114 H114 1.0000
C115 H11D 0.9800
C115 H11E 0.9800
C115 H11F 0.9800
C116 C117 1.538(9)
C116 H11G 0.9800
C116 H11H 0.9800
C116 H11I 0.9800
C117 C118 1.524(9)
C117 H117 1.0000
C118 H11J 0.9800
C118 H11K 0.9800
C118 H11L 0.9800
C119 C120 1.533(10)
C119 H11M 0.9800
C119 H11N 0.9800
C119 H11O 0.9800
C120 C121 1.495(10)
C120 H120 1.0000
C121 H12A 0.9800
C121 H12B 0.9800
C121 H12C 0.9800
C122 C123 1.527(10)
C122 H12D 0.9800
C122 H12E 0.9800
C122 H12F 0.9800
C123 C124 1.530(10)
C123 H123 1.0000
C124 H12G 0.9800
C124 H12H 0.9800
C124 H12I 0.9800
